data_8104138
loop_
_publ_author_name
'Womelsdorf, H.'
'Meyer, H.J.'

_publ_section_title
;
 Crystal structure of tetrathallium hexabromo-dodeca-mue-bromohexaniobate,
 Tl4 (Nb6 Br18)
;
_journal_name_full 'Zeitschrift fuer Kristallographie (149,1979-)'
_journal_page_first 608
_journal_page_last 608
_journal_volume 210
_journal_year 1995
_chemical_formula_sum 'Br18 Nb6 Tl4'
_chemical_name_systematic 'Tl4 (Br12 (Nb Br)6)'
_space_group_IT_number 12
_symmetry_space_group_name_Hall '-C 2y'
_symmetry_space_group_name_H-M 'C 1 2/m 1'
_cell_angle_alpha 90
_cell_angle_beta 117.68
_cell_angle_gamma 90
_cell_formula_units_Z 2
_cell_length_a 11.14
_cell_length_b 16.25
_cell_length_c 10.067
_cell_volume 1613.818
_citation_journal_id_ASTM ZEKRDZ
_cod_data_source_file Womelsdorf_ZEKRDZ_1995_1824.cif
_cod_data_source_block Br18Nb6Tl4
_cod_database_code 8104138

loop_
_symmetry_equiv_pos_as_xyz
x,y,z
-x,y,-z
-x,-y,-z
x,-y,z
x+1/2,y+1/2,z
-x+1/2,y+1/2,-z
-x+1/2,-y+1/2,-z
x+1/2,-y+1/2,z

loop_
_atom_site_label
_atom_site_type_symbol
_atom_site_fract_x
_atom_site_fract_y
_atom_site_fract_z
_atom_site_occupancy
_atom_site_U_iso_or_equiv
Br1 Br-1 0.3248 0 0.3403 1 0.0
Nb1 Nb+2 0.1028 0 0.8696 1 0.0
Br4 Br-1 0.30676 0.2142 0.3246 1 0.0
Tl1 Tl+1 0.401 0.15359 0.6644 1 0.0
Br3 Br-1 -0.03552 -0.11103 0.6724 1 0.0
Nb2 Nb+2 0.13194 0.09114 0.13973 1 0.0
Br2 Br-1 0 0.22194 0 1 0.0
Br5 Br-1 0.28355 0.11208 0.0101 1 0.0
Br6 Br-1 0.2412 0 0.7013 1 0.0
